data_7016512
loop_
_publ_author_name
'Ren, Zhi-Gang'
'Sun, Sha'
'Dai, Min'
'Wang, Hui-Fang'
'L\"u, Chun-Ning'
'Lang, Jian-Ping'
'Sun, Zhen-Rong'

_publ_section_title
;
 Assembly of bicyclic or monocyclic clusters from
 [(\h(5)-C(5)Me(5))(2)Mo(2)(\m(3)-S)(4)(CuMeCN)(2)](2+) with
 tetraphosphine or N,P mixed ligands: syntheses, structures and
 enhanced third-order NLO performances.
;
_journal_issue 33
_journal_name_full 'Dalton transactions (Cambridge, England : 2003)'
_journal_page_first 8391
_journal_page_last 8398
_journal_paper_doi 10.1039/c1dt10685f
_journal_volume 40
_journal_year 2011
_chemical_formula_moiety 'C94 H112 Cu4 Mo4 N2 P4 S8, 4(Cl O4), 2(C2 H3 N), 2(C H2 Cl2)'
_chemical_formula_sum 'C100 H122 Cl8 Cu4 Mo4 N4 O16 P4 S8'
_chemical_formula_weight 2937.90
_chemical_name_systematic
;
?
;
_space_group_IT_number 15
_symmetry_cell_setting monoclinic
_symmetry_space_group_name_Hall '-C 2yc'
_symmetry_space_group_name_H-M 'C 1 2/c 1'
_atom_sites_solution_hydrogens geom
_atom_sites_solution_primary direct
_atom_sites_solution_secondary difmap
_cell_angle_alpha 90.00
_cell_angle_beta 121.71(3)
_cell_angle_gamma 90.00
_cell_formula_units_Z 4
_cell_length_a 36.180(7)
_cell_length_b 17.208(3)
_cell_length_c 23.247(5)
_cell_measurement_reflns_used 27418
_cell_measurement_temperature 223(2)
_cell_measurement_theta_max 27.5243
_cell_measurement_theta_min 3.0395
_cell_volume 12313(6)
_computing_cell_refinement 'CrystalClear, Ver. 1.30 (Rigaku/MSC, 2001)'
_computing_data_collection 'CrystalClear, Ver. 1.30 (Rigaku/MSC, 2001)'
_computing_data_reduction 'CrystalStructure, Ver. 3.60 (Rigaku/MSC,2004)'
_computing_molecular_graphics 'SHELXS-97 (Sheldrick, 1990)'
_computing_structure_refinement 'SHELXL-97 (Sheldrick, 1997)'
_computing_structure_solution 'SHELXS-97 (Sheldrick, 1990)'
_diffrn_ambient_temperature 223(2)
_diffrn_measured_fraction_theta_full 0.983
_diffrn_measured_fraction_theta_max 0.983
_diffrn_measurement_method /w
_diffrn_radiation_monochromator graphite
_diffrn_radiation_source 'fine-focus sealed tube'
_diffrn_radiation_type MoK\a
_diffrn_radiation_wavelength 0.71073
_diffrn_reflns_av_R_equivalents 0.0389
_diffrn_reflns_av_sigmaI/netI 0.0686
_diffrn_reflns_limit_h_max 39
_diffrn_reflns_limit_h_min -45
_diffrn_reflns_limit_k_max 22
_diffrn_reflns_limit_k_min -18
_diffrn_reflns_limit_l_max 30
_diffrn_reflns_limit_l_min -23
_diffrn_reflns_number 34960
_diffrn_reflns_theta_full 27.49
_diffrn_reflns_theta_max 27.49
_diffrn_reflns_theta_min 3.04
_diffrn_standards_decay_% 0
_diffrn_standards_interval_count 0
_diffrn_standards_interval_time 0
_diffrn_standards_number 0
_exptl_absorpt_coefficient_mu 1.490
_exptl_absorpt_correction_T_max 0.6718
_exptl_absorpt_correction_T_min 0.5170
_exptl_absorpt_correction_type multi-scan
_exptl_absorpt_process_details 'Jacobson, R. (1998) Private communication to Rigaku Company, Tokyo, Japan.'
_exptl_crystal_colour dark-brown
_exptl_crystal_density_diffrn 1.585
_exptl_crystal_density_method 'not measured'
_exptl_crystal_description block
_exptl_crystal_F_000 5944
_exptl_crystal_size_max 0.51
_exptl_crystal_size_mid 0.37
_exptl_crystal_size_min 0.29
_refine_diff_density_max 1.340
_refine_diff_density_min -1.127
_refine_diff_density_rms 0.117
_refine_ls_extinction_method none
_refine_ls_goodness_of_fit_ref 1.192
_refine_ls_hydrogen_treatment constr
_refine_ls_matrix_type full
_refine_ls_number_parameters 649
_refine_ls_number_reflns 13875
_refine_ls_number_restraints 5
_refine_ls_restrained_S_all 1.194
_refine_ls_R_factor_all 0.0960
_refine_ls_R_factor_gt 0.0818
_refine_ls_shift/su_max 0.001
_refine_ls_shift/su_mean 0.000
_refine_ls_structure_factor_coef Fsqd
_refine_ls_weighting_details 'calc w=1/[\s^2^(Fo^2^)+(0.1250P)^2^+19.8642P] where P=(Fo^2^+2Fc^2^)/3'
_refine_ls_weighting_scheme calc
_refine_ls_wR_factor_gt 0.2309
_refine_ls_wR_factor_ref 0.2446
_reflns_number_gt 11549
_reflns_number_total 13875
_reflns_threshold_expression >2sigma(I)
_cod_data_source_file c1dt10685f.txt
_cod_data_source_block 4^.^2MeCN^.^2CH~2~Cl~2~
_cod_original_cell_volume 12313(4)
_cod_original_sg_symbol_H-M 'C 2/c'
_cod_database_code 7016512

loop_
_symmetry_equiv_pos_as_xyz
'x, y, z'
'-x, y, -z+1/2'
'x+1/2, y+1/2, z'
'-x+1/2, y+1/2, -z+1/2'
'-x, -y, -z'
'x, -y, z-1/2'
'-x+1/2, -y+1/2, -z'
'x+1/2, -y+1/2, z-1/2'

loop_
_atom_site_label
_atom_site_type_symbol
_atom_site_fract_x
_atom_site_fract_y
_atom_site_fract_z
_atom_site_U_iso_or_equiv
_atom_site_adp_type
_atom_site_occupancy
_atom_site_symmetry_multiplicity
_atom_site_calc_flag
_atom_site_refinement_flags
_atom_site_disorder_assembly
_atom_site_disorder_group
Mo1 Mo 0.132131(17) 0.60076(3) 0.73226(3) 0.04750(17) Uani 1 1 d . . .
Mo2 Mo 0.159018(16) 0.74536(3) 0.70411(2) 0.04329(16) Uani 1 1 d . . .
Cu1 Cu 0.21663(2) 0.64939(5) 0.81090(4) 0.0471(2) Uani 1 1 d . . .
Cu2 Cu 0.14527(3) 0.72837(5) 0.81095(4) 0.0494(2) Uani 1 1 d . . .
S1 S 0.17090(5) 0.60187(10) 0.84591(8) 0.0509(4) Uani 1 1 d . . .
S2 S 0.20423(5) 0.78724(9) 0.80838(7) 0.0471(3) Uani 1 1 d . . .
S3 S 0.18258(5) 0.62018(10) 0.69979(8) 0.0487(4) Uani 1 1 d . . .
S4 S 0.09412(5) 0.71805(10) 0.69937(8) 0.0503(4) Uani 1 1 d . . .
P1 P 0.28816(5) 0.64153(9) 0.87707(7) 0.0424(3) Uani 1 1 d . . .
P2 P 0.36712(5) 0.69308(10) 1.12557(8) 0.0449(4) Uani 1 1 d . . .
N1 N 0.29267(16) 0.7005(3) 0.9900(2) 0.0460(11) Uani 1 1 d . . .
C1 C 0.0773(4) 0.5322(6) 0.6427(6) 0.1003(10) Uani 1 1 d . . .
C2 C 0.0652(4) 0.5381(6) 0.6891(6) 0.1003(10) Uani 1 1 d . . .
C3 C 0.0924(4) 0.4983(6) 0.7458(6) 0.1003(10) Uani 1 1 d . . .
C4 C 0.1242(4) 0.4637(6) 0.7364(6) 0.1003(10) Uani 1 1 d . . .
C5 C 0.1161(4) 0.4829(6) 0.6730(6) 0.1003(10) Uani 1 1 d . . .
C6 C 0.0520(4) 0.5612(6) 0.5714(6) 0.1003(10) Uani 1 1 d . . .
H6A H 0.0282 0.5257 0.5440 0.150 Uiso 1 1 calc R . .
H6B H 0.0709 0.5644 0.5536 0.150 Uiso 1 1 calc R . .
H6C H 0.0404 0.6123 0.5705 0.150 Uiso 1 1 calc R . .
C7 C 0.0231(3) 0.5792(6) 0.6796(6) 0.1003(10) Uani 1 1 d . . .
H7A H 0.0290 0.5982 0.7230 0.150 Uiso 1 1 calc R . .
H7B H -0.0006 0.5421 0.6616 0.150 Uiso 1 1 calc R . .
H7C H 0.0151 0.6225 0.6485 0.150 Uiso 1 1 calc R . .
C8 C 0.0898(4) 0.4848(6) 0.8080(6) 0.1003(10) Uani 1 1 d . . .
H8A H 0.0711 0.5238 0.8100 0.150 Uiso 1 1 calc R . .
H8B H 0.1186 0.4884 0.8482 0.150 Uiso 1 1 calc R . .
H8C H 0.0779 0.4335 0.8057 0.150 Uiso 1 1 calc R . .
C9 C 0.1614(4) 0.4111(6) 0.7887(6) 0.1003(10) Uani 1 1 d . . .
H9A H 0.1518 0.3574 0.7810 0.150 Uiso 1 1 calc R . .
H9B H 0.1694 0.4264 0.8340 0.150 Uiso 1 1 calc R . .
H9C H 0.1864 0.4163 0.7840 0.150 Uiso 1 1 calc R . .
C10 C 0.1385(4) 0.4518(6) 0.6385(6) 0.1003(10) Uani 1 1 d . . .
H10A H 0.1686 0.4399 0.6722 0.150 Uiso 1 1 calc R . .
H10B H 0.1376 0.4906 0.6074 0.150 Uiso 1 1 calc R . .
H10C H 0.1239 0.4050 0.6137 0.150 Uiso 1 1 calc R . .
C11 C 0.1153(2) 0.8211(4) 0.6058(3) 0.0569(16) Uani 1 1 d . . .
C12 C 0.1449(2) 0.8724(4) 0.6583(3) 0.0566(16) Uani 1 1 d . . .
C13 C 0.1879(2) 0.8539(4) 0.6758(3) 0.0553(16) Uani 1 1 d . . .
C14 C 0.1854(2) 0.7891(5) 0.6355(4) 0.0630(19) Uani 1 1 d . . .
C15 C 0.1408(3) 0.7690(5) 0.5931(3) 0.065(2) Uani 1 1 d . . .
C16 C 0.0671(3) 0.8274(6) 0.5674(4) 0.088(3) Uani 1 1 d . . .
H16A H 0.0581 0.8537 0.5950 0.132 Uiso 1 1 calc R . .
H16B H 0.0545 0.7758 0.5560 0.132 Uiso 1 1 calc R . .
H16C H 0.0574 0.8569 0.5263 0.132 Uiso 1 1 calc R . .
C17 C 0.1327(4) 0.9382(5) 0.6873(5) 0.086(3) Uani 1 1 d . . .
H17A H 0.1553 0.9455 0.7344 0.129 Uiso 1 1 calc R . .
H17B H 0.1055 0.9264 0.6841 0.129 Uiso 1 1 calc R . .
H17C H 0.1295 0.9854 0.6622 0.129 Uiso 1 1 calc R . .
C18 C 0.2281(3) 0.8978(6) 0.7236(5) 0.085(3) Uani 1 1 d . . .
H18A H 0.2360 0.9315 0.6983 0.128 Uiso 1 1 calc R . .
H18B H 0.2516 0.8616 0.7502 0.128 Uiso 1 1 calc R . .
H18C H 0.2230 0.9290 0.7535 0.128 Uiso 1 1 calc R . .
C19 C 0.2225(3) 0.7530(6) 0.6341(6) 0.095(4) Uani 1 1 d . . .
H19A H 0.2306 0.7861 0.6088 0.142 Uiso 1 1 calc R . .
H19B H 0.2138 0.7025 0.6125 0.142 Uiso 1 1 calc R . .
H19C H 0.2470 0.7471 0.6799 0.142 Uiso 1 1 calc R . .
C20 C 0.1233(4) 0.7073(6) 0.5374(4) 0.098(3) Uani 1 1 d . . .
H20A H 0.1414 0.6612 0.5542 0.146 Uiso 1 1 calc R . .
H20B H 0.1236 0.7275 0.4987 0.146 Uiso 1 1 calc R . .
H20C H 0.0937 0.6940 0.5238 0.146 Uiso 1 1 calc R . .
C21 C 0.31025(19) 0.7130(3) 0.9470(3) 0.0420(12) Uani 1 1 d . . .
H21A H 0.3420 0.7085 0.9741 0.050 Uiso 1 1 calc R . .
H21B H 0.3030 0.7657 0.9282 0.050 Uiso 1 1 calc R . .
C22 C 0.31842(18) 0.6511(4) 1.0486(3) 0.0430(12) Uani 1 1 d . . .
H22A H 0.3283 0.6066 1.0338 0.052 Uiso 1 1 calc R . .
H22B H 0.2990 0.6306 1.0625 0.052 Uiso 1 1 calc R . .
C23 C 0.2692(2) 0.7638(4) 0.9976(3) 0.0466(13) Uani 1 1 d . . .
H23A H 0.2585 0.7989 0.9588 0.056 Uiso 1 1 calc R . .
H23B H 0.2892 0.7933 1.0384 0.056 Uiso 1 1 calc R . .
C24 C 0.3097(2) 0.5501(4) 0.9209(3) 0.0465(13) Uani 1 1 d . . .
C25 C 0.2838(2) 0.5018(4) 0.9329(4) 0.0616(18) Uani 1 1 d . . .
H25 H 0.2542 0.5141 0.9136 0.074 Uiso 1 1 calc R . .
C26 C 0.3004(3) 0.4363(4) 0.9726(4) 0.069(2) Uani 1 1 d . . .
H26 H 0.2825 0.4039 0.9802 0.083 Uiso 1 1 calc R . .
C27 C 0.3443(3) 0.4189(5) 1.0013(4) 0.076(2) Uani 1 1 d . . .
H27 H 0.3561 0.3747 1.0288 0.091 Uiso 1 1 calc R . .
C28 C 0.3703(3) 0.4658(5) 0.9898(4) 0.070(2) Uani 1 1 d . . .
H28 H 0.3999 0.4533 1.0092 0.084 Uiso 1 1 calc R . .
C29 C 0.3534(2) 0.5312(4) 0.9498(3) 0.0548(16) Uani 1 1 d . . .
H29 H 0.3714 0.5631 0.9420 0.066 Uiso 1 1 calc R . .
C30 C 0.3165(2) 0.6619(4) 0.8336(3) 0.0514(15) Uani 1 1 d . . .
C31 C 0.3511(3) 0.7146(5) 0.8576(4) 0.0642(19) Uani 1 1 d . . .
H31 H 0.3608 0.7413 0.8984 0.077 Uiso 1 1 calc R . .
C32 C 0.3710(3) 0.7273(5) 0.8215(5) 0.078(2) Uani 1 1 d . . .
H32 H 0.3942 0.7627 0.8382 0.093 Uiso 1 1 calc R . .
C33 C 0.3574(3) 0.6893(5) 0.7614(4) 0.071(2) Uani 1 1 d . . .
H33 H 0.3713 0.6987 0.7375 0.086 Uiso 1 1 calc R . .
C34 C 0.3232(3) 0.6371(5) 0.7364(4) 0.067(2) Uani 1 1 d . . .
H34 H 0.3138 0.6108 0.6955 0.081 Uiso 1 1 calc R . .
C35 C 0.3026(2) 0.6238(4) 0.7722(3) 0.0540(15) Uani 1 1 d . . .
H35 H 0.2792 0.5888 0.7549 0.065 Uiso 1 1 calc R . .
C36 C 0.4001(2) 0.7328(5) 1.0955(3) 0.0554(16) Uani 1 1 d . . .
C37 C 0.4272(2) 0.6862(6) 1.0834(3) 0.067(2) Uani 1 1 d . . .
H37 H 0.4312 0.6335 1.0957 0.080 Uiso 1 1 calc R . .
C38 C 0.4480(3) 0.7179(9) 1.0533(5) 0.093(3) Uani 1 1 d . . .
H38 H 0.4666 0.6870 1.0462 0.112 Uiso 1 1 calc R . .
C39 C 0.4415(4) 0.7936(10) 1.0339(5) 0.108(5) Uani 1 1 d . . .
H39 H 0.4550 0.8141 1.0119 0.130 Uiso 1 1 calc R . .
C40 C 0.4160(4) 0.8402(7) 1.0458(5) 0.100(4) Uani 1 1 d . . .
H40 H 0.4121 0.8926 1.0324 0.120 Uiso 1 1 calc R . .
C41 C 0.3952(3) 0.8107(5) 1.0778(4) 0.069(2) Uani 1 1 d . . .
H41 H 0.3782 0.8433 1.0871 0.083 Uiso 1 1 calc R . .
C42 C 0.3957(2) 0.6070(4) 1.1743(3) 0.0559(17) Uani 1 1 d . . .
C43 C 0.3776(3) 0.5329(4) 1.1576(4) 0.0647(19) Uani 1 1 d . . .
H43 H 0.3492 0.5251 1.1207 0.078 Uiso 1 1 calc R . .
C44 C 0.4028(3) 0.4704(5) 1.1971(4) 0.081(2) Uani 1 1 d . . .
H44 H 0.3914 0.4198 1.1858 0.097 Uiso 1 1 calc R . .
C45 C 0.4439(4) 0.4814(7) 1.2521(5) 0.092(3) Uani 1 1 d . . .
H45 H 0.4602 0.4381 1.2773 0.111 Uiso 1 1 calc R . .
C46 C 0.4615(3) 0.5539(7) 1.2710(5) 0.086(3) Uani 1 1 d . . .
H46 H 0.4892 0.5611 1.3099 0.103 Uiso 1 1 calc R . .
C47 C 0.4372(3) 0.6179(5) 1.2307(4) 0.068(2) Uani 1 1 d . . .
H47 H 0.4491 0.6681 1.2421 0.082 Uiso 1 1 calc R . .
C48 C -0.0379(3) 0.9025(7) 0.4100(6) 0.097(3) Uani 1 1 d . . .
H48A H -0.0435 0.8968 0.4462 0.146 Uiso 1 1 calc R . .
H48B H -0.0263 0.8543 0.4043 0.146 Uiso 1 1 calc R . .
H48C H -0.0648 0.9151 0.3683 0.146 Uiso 1 1 calc R . .
C49 C -0.0064(4) 0.9651(9) 0.4267(5) 0.103(4) Uani 1 1 d . . .
N2 N 0.0199(4) 1.0188(10) 0.4445(7) 0.153(5) Uani 1 1 d . . .
Cl2 Cl -0.01463(7) 0.65978(15) 0.39077(12) 0.0826(6) Uani 1 1 d . . .
O5 O 0.0070(3) 0.7226(6) 0.4268(7) 0.192(6) Uani 1 1 d . . .
O6 O -0.0443(3) 0.6767(8) 0.3236(4) 0.155(4) Uani 1 1 d . . .
O7 O 0.0144(4) 0.6056(7) 0.3939(6) 0.170(5) Uani 1 1 d . . .
O8 O -0.0399(3) 0.6271(6) 0.4155(5) 0.137(3) Uani 1 1 d . . .
Cl1 Cl 0.22171(13) 0.4906(2) 0.56789(19) 0.1205(11) Uani 1 1 d . . .
O1 O 0.2006(5) 0.4173(9) 0.5690(11) 0.266(10) Uani 1 1 d . A .
O2 O 0.2041(18) 0.5492(14) 0.578(3) 0.20(2) Uani 0.478(11) 1 d P A 1
O3 O 0.2607(17) 0.514(4) 0.616(3) 0.34(4) Uani 0.478(11) 1 d P A 1
O4 O 0.2217(19) 0.487(3) 0.511(2) 0.24(2) Uani 0.478(11) 1 d P A 1
O2A O 0.2319(17) 0.517(3) 0.631(2) 0.208(18) Uani 0.522(11) 1 d P A 2
O3A O 0.2603(13) 0.4740(18) 0.581(3) 0.24(2) Uani 0.522(11) 1 d P A 2
O4A O 0.1859(17) 0.533(3) 0.519(3) 0.38(4) Uani 0.522(11) 1 d P A 2
C50 C 0.0584(7) 0.7533(14) 0.3286(15) 0.122(9) Uiso 0.478(11) 1 d PD A 1
H50A H 0.0467 0.7543 0.2799 0.146 Uiso 0.478(11) 1 calc PR A 1
H50B H 0.0475 0.7070 0.3396 0.146 Uiso 0.478(11) 1 calc PR A 1
Cl3 Cl 0.1159(6) 0.7558(11) 0.3755(10) 0.237(8) Uiso 0.478(11) 1 d PD A 1
Cl4 Cl 0.0452(4) 0.8379(7) 0.3552(6) 0.188(6) Uiso 0.478(11) 1 d PD A 1
C50A C 0.1360(9) 0.695(2) 0.391(2) 0.22(2) Uiso 0.522(11) 1 d PD A 2
H50C H 0.1366 0.6683 0.4285 0.265 Uiso 0.522(11) 1 calc PR A 2
H50D H 0.1346 0.6539 0.3606 0.265 Uiso 0.522(11) 1 calc PR A 2
Cl3A Cl 0.0848(10) 0.740(3) 0.346(2) 0.56(3) Uiso 0.522(11) 1 d PD A 2
Cl4A Cl 0.1875(7) 0.7347(11) 0.4257(10) 0.296(10) Uiso 0.522(11) 1 d PD A 2

loop_
_atom_site_aniso_label
_atom_site_aniso_U_11
_atom_site_aniso_U_22
_atom_site_aniso_U_33
_atom_site_aniso_U_23
_atom_site_aniso_U_13
_atom_site_aniso_U_12
Mo1 0.0403(3) 0.0519(3) 0.0445(3) -0.0066(2) 0.0183(2) -0.0033(2)
Mo2 0.0422(3) 0.0542(3) 0.0310(3) 0.0013(2) 0.0175(2) 0.0040(2)
Cu1 0.0399(4) 0.0596(5) 0.0351(4) -0.0005(3) 0.0151(3) 0.0004(3)
Cu2 0.0533(4) 0.0580(5) 0.0387(4) -0.0032(3) 0.0253(3) 0.0027(4)
S1 0.0515(9) 0.0558(9) 0.0455(8) 0.0042(7) 0.0257(7) -0.0008(7)
S2 0.0473(8) 0.0534(8) 0.0363(7) -0.0014(6) 0.0191(6) -0.0013(7)
S3 0.0461(8) 0.0599(9) 0.0374(8) -0.0048(6) 0.0200(6) 0.0031(7)
S4 0.0412(8) 0.0619(10) 0.0426(8) -0.0015(7) 0.0186(6) 0.0030(7)
P1 0.0411(8) 0.0498(8) 0.0344(7) 0.0019(6) 0.0186(6) 0.0018(6)
P2 0.0451(8) 0.0555(9) 0.0355(7) 0.0008(6) 0.0222(6) 0.0024(7)
N1 0.045(3) 0.057(3) 0.040(3) 0.006(2) 0.025(2) 0.012(2)
C1 0.099(2) 0.083(2) 0.110(3) -0.0238(19) 0.049(2) -0.0234(17)
C2 0.099(2) 0.083(2) 0.110(3) -0.0238(19) 0.049(2) -0.0234(17)
C3 0.099(2) 0.083(2) 0.110(3) -0.0238(19) 0.049(2) -0.0234(17)
C4 0.099(2) 0.083(2) 0.110(3) -0.0238(19) 0.049(2) -0.0234(17)
C5 0.099(2) 0.083(2) 0.110(3) -0.0238(19) 0.049(2) -0.0234(17)
C6 0.099(2) 0.083(2) 0.110(3) -0.0238(19) 0.049(2) -0.0234(17)
C7 0.099(2) 0.083(2) 0.110(3) -0.0238(19) 0.049(2) -0.0234(17)
C8 0.099(2) 0.083(2) 0.110(3) -0.0238(19) 0.049(2) -0.0234(17)
C9 0.099(2) 0.083(2) 0.110(3) -0.0238(19) 0.049(2) -0.0234(17)
C10 0.099(2) 0.083(2) 0.110(3) -0.0238(19) 0.049(2) -0.0234(17)
C11 0.057(4) 0.072(4) 0.042(3) 0.017(3) 0.025(3) 0.017(3)
C12 0.069(4) 0.063(4) 0.046(4) 0.013(3) 0.036(3) 0.013(3)
C13 0.057(4) 0.061(4) 0.050(4) 0.015(3) 0.029(3) 0.005(3)
C14 0.066(4) 0.088(5) 0.045(4) 0.028(4) 0.036(3) 0.020(4)
C15 0.086(5) 0.080(5) 0.032(3) 0.006(3) 0.032(3) 0.015(4)
C16 0.065(5) 0.117(8) 0.058(5) 0.033(5) 0.017(4) 0.030(5)
C17 0.137(9) 0.063(5) 0.091(6) 0.013(4) 0.083(7) 0.017(5)
C18 0.079(6) 0.099(7) 0.073(6) 0.024(5) 0.038(5) -0.020(5)
C19 0.106(7) 0.119(8) 0.108(8) 0.057(6) 0.090(7) 0.058(6)
C20 0.150(9) 0.091(6) 0.036(4) -0.007(4) 0.037(5) 0.005(6)
C21 0.043(3) 0.047(3) 0.040(3) -0.001(2) 0.024(2) -0.005(2)
C22 0.042(3) 0.051(3) 0.039(3) 0.004(2) 0.023(2) 0.001(3)
C23 0.047(3) 0.056(3) 0.038(3) 0.000(2) 0.023(3) 0.004(3)
C24 0.057(3) 0.046(3) 0.038(3) -0.004(2) 0.026(3) 0.000(3)
C25 0.062(4) 0.060(4) 0.054(4) -0.001(3) 0.024(3) 0.001(3)
C26 0.096(6) 0.048(4) 0.062(5) 0.006(3) 0.040(4) -0.004(4)
C27 0.105(7) 0.056(4) 0.058(5) 0.011(3) 0.038(5) 0.023(4)
C28 0.078(5) 0.074(5) 0.055(4) 0.011(4) 0.033(4) 0.028(4)
C29 0.061(4) 0.060(4) 0.050(4) 0.001(3) 0.033(3) 0.011(3)
C30 0.049(3) 0.058(4) 0.044(3) 0.008(3) 0.023(3) 0.012(3)
C31 0.072(5) 0.073(5) 0.062(4) -0.008(4) 0.046(4) -0.015(4)
C32 0.091(6) 0.080(5) 0.092(6) -0.004(5) 0.068(5) -0.013(5)
C33 0.086(5) 0.080(5) 0.074(5) 0.016(4) 0.059(5) 0.018(5)
C34 0.077(5) 0.076(5) 0.059(4) 0.004(4) 0.042(4) 0.020(4)
C35 0.059(4) 0.060(4) 0.049(4) 0.002(3) 0.032(3) 0.003(3)
C36 0.048(3) 0.077(5) 0.040(3) -0.008(3) 0.022(3) -0.010(3)
C37 0.051(4) 0.106(6) 0.047(4) -0.004(4) 0.029(3) 0.004(4)
C38 0.052(4) 0.175(12) 0.061(5) -0.014(6) 0.036(4) -0.022(6)
C39 0.089(7) 0.192(13) 0.064(6) -0.029(7) 0.053(5) -0.069(8)
C40 0.125(8) 0.116(8) 0.067(6) -0.015(5) 0.057(6) -0.065(7)
C41 0.084(5) 0.070(5) 0.060(4) -0.020(4) 0.043(4) -0.029(4)
C42 0.057(4) 0.074(5) 0.041(3) 0.012(3) 0.029(3) 0.020(3)
C43 0.081(5) 0.062(4) 0.055(4) 0.010(3) 0.039(4) 0.017(4)
C44 0.108(7) 0.070(5) 0.069(5) 0.019(4) 0.049(5) 0.023(5)
C45 0.099(7) 0.112(8) 0.079(6) 0.037(6) 0.055(6) 0.063(7)
C46 0.066(5) 0.119(8) 0.068(5) 0.023(5) 0.032(4) 0.033(5)
C47 0.060(4) 0.086(5) 0.059(4) 0.009(4) 0.031(4) 0.012(4)
C48 0.087(7) 0.099(7) 0.090(7) -0.003(6) 0.035(6) -0.008(6)
C49 0.102(8) 0.142(11) 0.060(6) 0.025(6) 0.039(6) 0.047(8)
N2 0.116(9) 0.213(15) 0.156(11) 0.039(10) 0.089(9) -0.011(9)
Cl2 0.0626(11) 0.0953(16) 0.0729(14) -0.0197(11) 0.0240(10) -0.0074(11)
O5 0.131(8) 0.116(7) 0.236(13) -0.064(8) 0.032(9) -0.052(6)
O6 0.114(6) 0.259(13) 0.077(5) 0.018(7) 0.039(5) -0.005(8)
O7 0.131(8) 0.195(11) 0.176(10) -0.007(8) 0.074(7) 0.073(8)
O8 0.153(8) 0.156(8) 0.142(8) -0.013(6) 0.107(7) -0.023(7)
Cl1 0.130(3) 0.121(2) 0.121(3) -0.026(2) 0.074(2) 0.021(2)
O1 0.230(16) 0.147(11) 0.48(3) -0.129(15) 0.223(19) -0.054(11)
O2 0.32(6) 0.089(13) 0.34(6) 0.01(2) 0.29(5) 0.06(2)
O3 0.18(4) 0.52(11) 0.16(3) -0.07(5) -0.01(3) -0.13(5)
O4 0.38(6) 0.27(4) 0.20(3) -0.12(3) 0.25(4) -0.11(4)
O2A 0.27(5) 0.22(3) 0.20(3) -0.12(3) 0.17(4) -0.12(3)
O3A 0.20(3) 0.17(2) 0.49(7) 0.01(4) 0.28(5) 0.05(2)
O4A 0.32(5) 0.39(7) 0.28(6) 0.05(5) 0.06(4) 0.26(5)

loop_
_atom_type_symbol
_atom_type_description
_atom_type_scat_dispersion_real
_atom_type_scat_dispersion_imag
_atom_type_scat_source
C C 0.0033 0.0016 'International Tables Vol C Tables 4.2.6.8 and 6.1.1.4'
H H 0.0000 0.0000 'International Tables Vol C Tables 4.2.6.8 and 6.1.1.4'
N N 0.0061 0.0033 'International Tables Vol C Tables 4.2.6.8 and 6.1.1.4'
P P 0.1023 0.0942 'International Tables Vol C Tables 4.2.6.8 and 6.1.1.4'
S S 0.1246 0.1234 'International Tables Vol C Tables 4.2.6.8 and 6.1.1.4'
Cu Cu 0.3201 1.2651 'International Tables Vol C Tables 4.2.6.8 and 6.1.1.4'
Mo Mo -1.6832 0.6857 'International Tables Vol C Tables 4.2.6.8 and 6.1.1.4'
Cl Cl 0.1484 0.1585 'International Tables Vol C Tables 4.2.6.8 and 6.1.1.4'
O O 0.0106 0.0060 'International Tables Vol C Tables 4.2.6.8 and 6.1.1.4'

loop_
_geom_angle_atom_site_label_1
_geom_angle_atom_site_label_2
_geom_angle_atom_site_label_3
_geom_angle
_geom_angle_site_symmetry_1
_geom_angle_site_symmetry_3
S1 Mo1 C1 140.7(3) . .
S1 Mo1 S4 105.90(6) . .
C1 Mo1 S4 93.9(3) . .
S1 Mo1 S3 105.52(6) . .
C1 Mo1 S3 103.2(3) . .
S4 Mo1 S3 101.33(6) . .
S1 Mo1 C2 111.9(3) . .
C1 Mo1 C2 34.1(4) . .
S4 Mo1 C2 87.7(3) . .
S3 Mo1 C2 137.3(3) . .
S1 Mo1 C5 120.4(3) . .
C1 Mo1 C5 36.7(4) . .
S4 Mo1 C5 129.3(3) . .
S3 Mo1 C5 85.9(3) . .
C2 Mo1 C5 58.0(4) . .
S1 Mo1 C4 88.6(3) . .
C1 Mo1 C4 57.7(4) . .
S4 Mo1 C4 143.8(3) . .
S3 Mo1 C4 106.6(3) . .
C2 Mo1 C4 56.1(4) . .
C5 Mo1 C4 34.0(4) . .
S1 Mo1 C3 84.2(3) . .
C1 Mo1 C3 56.7(4) . .
S4 Mo1 C3 112.8(3) . .
S3 Mo1 C3 140.5(3) . .
C2 Mo1 C3 33.0(4) . .
C5 Mo1 C3 57.4(4) . .
C4 Mo1 C3 34.4(4) . .
S1 Mo1 Cu2 54.92(5) . .
C1 Mo1 Cu2 141.2(3) . .
S4 Mo1 Cu2 52.41(5) . .
S3 Mo1 Cu2 102.16(5) . .
C2 Mo1 Cu2 115.7(3) . .
C5 Mo1 Cu2 171.5(3) . .
C4 Mo1 Cu2 138.6(3) . .
C3 Mo1 Cu2 114.1(3) . .
S1 Mo1 Cu1 54.93(5) . .
C1 Mo1 Cu1 152.5(3) . .
S4 Mo1 Cu1 102.31(5) . .
S3 Mo1 Cu1 52.05(4) . .
C2 Mo1 Cu1 165.1(3) . .
C5 Mo1 Cu1 120.0(3) . .
C4 Mo1 Cu1 113.0(3) . .
C3 Mo1 Cu1 132.2(3) . .
Cu2 Mo1 Cu1 64.41(3) . .
S1 Mo1 Mo2 100.59(5) . .
C1 Mo1 Mo2 118.2(3) . .
S4 Mo1 Mo2 52.22(5) . .
S3 Mo1 Mo2 52.15(5) . .
C2 Mo1 Mo2 134.4(3) . .
C5 Mo1 Mo2 128.6(3) . .
C4 Mo1 Mo2 158.3(3) . .
C3 Mo1 Mo2 165.0(3) . .
Cu2 Mo1 Mo2 59.72(3) . .
Cu1 Mo1 Mo2 59.63(3) . .
S2 Mo2 S3 105.70(6) . .
S2 Mo2 C15 140.2(2) . .
S3 Mo2 C15 90.6(2) . .
S2 Mo2 S4 105.22(7) . .
S3 Mo2 S4 101.10(6) . .
C15 Mo2 S4 106.8(2) . .
S2 Mo2 C12 93.01(19) . .
S3 Mo2 C12 145.99(17) . .
C15 Mo2 C12 58.2(3) . .
S4 Mo2 C12 100.97(18) . .
S2 Mo2 C14 107.8(2) . .
S3 Mo2 C14 88.8(2) . .
C15 Mo2 C14 35.1(3) . .
S4 Mo2 C14 141.33(19) . .
C12 Mo2 C14 58.1(3) . .
S2 Mo2 C11 127.6(2) . .
S3 Mo2 C11 122.59(19) . .
C15 Mo2 C11 35.2(3) . .
S4 Mo2 C11 85.47(18) . .
C12 Mo2 C11 35.1(3) . .
C14 Mo2 C11 58.5(2) . .
S2 Mo2 C13 82.51(18) . .
S3 Mo2 C13 119.01(18) . .
C15 Mo2 C13 58.1(3) . .
S4 Mo2 C13 135.69(17) . .
C12 Mo2 C13 34.7(2) . .
C14 Mo2 C13 34.9(3) . .
C11 Mo2 C13 58.1(2) . .
S2 Mo2 Cu1 56.12(5) . .
S3 Mo2 Cu1 51.28(4) . .
C15 Mo2 Cu1 136.8(2) . .
S4 Mo2 Cu1 100.65(5) . .
C12 Mo2 Cu1 146.12(19) . .
C14 Mo2 Cu1 114.18(17) . .
C11 Mo2 Cu1 171.89(17) . .
C13 Mo2 Cu1 118.44(17) . .
S2 Mo2 Cu2 55.59(5) . .
S3 Mo2 Cu2 100.44(5) . .
C15 Mo2 Cu2 157.1(2) . .
S4 Mo2 Cu2 51.49(5) . .
C12 Mo2 Cu2 113.55(16) . .
C14 Mo2 Cu2 162.6(2) . .
C11 Mo2 Cu2 125.07(17) . .
C13 Mo2 Cu2 129.32(18) . .
Cu1 Mo2 Cu2 63.01(3) . .
S2 Mo2 Mo1 100.16(5) . .
S3 Mo2 Mo1 52.12(5) . .
C15 Mo2 Mo1 118.0(2) . .
S4 Mo2 Mo1 52.01(5) . .
C12 Mo2 Mo1 152.19(18) . .
C14 Mo2 Mo1 137.1(2) . .
C11 Mo2 Mo1 124.23(19) . .
C13 Mo2 Mo1 171.10(18) . .
Cu1 Mo2 Mo1 57.89(3) . .
Cu2 Mo2 Mo1 57.74(2) . .
P1 Cu1 S3 121.15(7) . .
P1 Cu1 S1 121.25(7) . .
S3 Cu1 S1 105.04(7) . .
P1 Cu1 S2 102.24(6) . .
S3 Cu1 S2 102.05(6) . .
S1 Cu1 S2 101.27(6) . .
P1 Cu1 Mo1 158.72(6) . .
S3 Cu1 Mo1 54.72(5) . .
S1 Cu1 Mo1 51.76(5) . .
S2 Cu1 Mo1 98.98(5) . .
P1 Cu1 Mo2 135.07(6) . .
S3 Cu1 Mo2 53.92(5) . .
S1 Cu1 Mo2 100.48(5) . .
S2 Cu1 Mo2 49.72(4) . .
Mo1 Cu1 Mo2 62.48(3) . .
P1 Cu1 Cu2 137.72(5) . .
S3 Cu1 Cu2 98.82(6) . .
S1 Cu1 Cu2 51.36(5) . .
S2 Cu1 Cu2 52.26(4) . .
Mo1 Cu1 Cu2 57.69(3) . .
Mo2 Cu1 Cu2 58.51(3) . .
P2 Cu2 S4 118.75(7) 7_567 .
P2 Cu2 S1 121.26(7) 7_567 .
S4 Cu2 S1 105.12(7) . .
P2 Cu2 S2 104.71(7) 7_567 .
S4 Cu2 S2 101.96(7) . .
S1 Cu2 S2 101.96(7) . .
P2 Cu2 Mo1 155.66(6) 7_567 .
S4 Cu2 Mo1 54.65(5) . .
S1 Cu2 Mo1 51.88(5) . .
S2 Cu2 Mo1 99.62(5) . .
P2 Cu2 Mo2 136.22(6) 7_567 .
S4 Cu2 Mo2 53.88(5) . .
S1 Cu2 Mo2 100.55(5) . .
S2 Cu2 Mo2 49.83(5) . .
Mo1 Cu2 Mo2 62.54(2) . .
P2 Cu2 Cu1 140.70(6) 7_567 .
S4 Cu2 Cu1 98.82(6) . .
S1 Cu2 Cu1 51.48(5) . .
S2 Cu2 Cu1 52.85(5) . .
Mo1 Cu2 Cu1 57.90(3) . .
Mo2 Cu2 Cu1 58.48(3) . .
Mo1 S1 Cu2 73.20(5) . .
Mo1 S1 Cu1 73.31(6) . .
Cu2 S1 Cu1 77.16(6) . .
Mo2 S2 Cu2 74.57(6) . .
Mo2 S2 Cu1 74.16(5) . .
Cu2 S2 Cu1 74.90(5) . .
Cu1 S3 Mo1 73.23(6) . .
Cu1 S3 Mo2 74.80(6) . .
Mo1 S3 Mo2 75.73(5) . .
Cu2 S4 Mo1 72.95(6) . .
Cu2 S4 Mo2 74.63(6) . .
Mo1 S4 Mo2 75.77(5) . .
C30 P1 C24 106.2(3) . .
C30 P1 C21 104.6(3) . .
C24 P1 C21 102.9(3) . .
C30 P1 Cu1 113.5(2) . .
C24 P1 Cu1 116.4(2) . .
C21 P1 Cu1 112.2(2) . .
C36 P2 C42 106.0(3) . .
C36 P2 C22 104.9(3) . .
C42 P2 C22 102.8(3) . .
C36 P2 Cu2 115.7(3) . 7_567
C42 P2 Cu2 109.2(2) . 7_567
C22 P2 Cu2 117.0(2) . 7_567
C23 N1 C22 117.1(5) . .
C23 N1 C21 117.8(5) . .
C22 N1 C21 115.7(5) . .
C2 C1 C5 106.7(12) . .
C2 C1 C6 125.9(12) . .
C5 C1 C6 126.8(11) . .
C2 C1 Mo1 74.3(7) . .
C5 C1 Mo1 73.2(6) . .
C6 C1 Mo1 124.3(7) . .
C3 C2 C1 111.3(12) . .
C3 C2 C7 121.1(12) . .
C1 C2 C7 127.4(12) . .
C3 C2 Mo1 75.9(7) . .
C1 C2 Mo1 71.6(7) . .
C7 C2 Mo1 123.8(7) . .
C2 C3 C4 107.4(12) . .
C2 C3 C8 129.2(12) . .
C4 C3 C8 123.2(12) . .
C2 C3 Mo1 71.2(7) . .
C4 C3 Mo1 72.3(7) . .
C8 C3 Mo1 125.5(7) . .
C5 C4 C3 109.3(12) . .
C5 C4 C9 126.0(11) . .
C3 C4 C9 124.7(12) . .
C5 C4 Mo1 71.6(6) . .
C3 C4 Mo1 73.3(7) . .
C9 C4 Mo1 122.6(7) . .
C4 C5 C1 105.3(11) . .
C4 C5 C10 127.6(12) . .
C1 C5 C10 126.7(11) . .
C4 C5 Mo1 74.4(6) . .
C1 C5 Mo1 70.2(6) . .
C10 C5 Mo1 125.6(7) . .
C1 C6 H6A 109.5 . .
C1 C6 H6B 109.5 . .
H6A C6 H6B 109.5 . .
C1 C6 H6C 109.5 . .
H6A C6 H6C 109.5 . .
H6B C6 H6C 109.5 . .
C2 C7 H7A 109.5 . .
C2 C7 H7B 109.5 . .
H7A C7 H7B 109.5 . .
C2 C7 H7C 109.5 . .
H7A C7 H7C 109.5 . .
H7B C7 H7C 109.5 . .
C3 C8 H8A 109.5 . .
C3 C8 H8B 109.5 . .
H8A C8 H8B 109.5 . .
C3 C8 H8C 109.5 . .
H8A C8 H8C 109.5 . .
H8B C8 H8C 109.5 . .
C4 C9 H9A 109.5 . .
C4 C9 H9B 109.5 . .
H9A C9 H9B 109.5 . .
C4 C9 H9C 109.5 . .
H9A C9 H9C 109.5 . .
H9B C9 H9C 109.5 . .
C5 C10 H10A 109.5 . .
C5 C10 H10B 109.5 . .
H10A C10 H10B 109.5 . .
C5 C10 H10C 109.5 . .
H10A C10 H10C 109.5 . .
H10B C10 H10C 109.5 . .
C15 C11 C12 106.9(6) . .
C15 C11 C16 127.2(8) . .
C12 C11 C16 125.6(7) . .
C15 C11 Mo2 71.2(4) . .
C12 C11 Mo2 72.3(4) . .
C16 C11 Mo2 126.5(5) . .
C13 C12 C11 108.7(6) . .
C13 C12 C17 125.2(8) . .
C11 C12 C17 126.0(7) . .
C13 C12 Mo2 73.7(4) . .
C11 C12 Mo2 72.6(4) . .
C17 C12 Mo2 122.8(5) . .
C12 C13 C14 107.8(7) . .
C12 C13 C18 126.3(8) . .
C14 C13 C18 125.8(7) . .
C12 C13 Mo2 71.6(4) . .
C14 C13 Mo2 71.6(4) . .
C18 C13 Mo2 125.9(5) . .
C15 C14 C13 107.6(6) . .
C15 C14 C19 126.0(9) . .
C13 C14 C19 126.2(9) . .
C15 C14 Mo2 71.3(4) . .
C13 C14 Mo2 73.5(4) . .
C19 C14 Mo2 124.5(5) . .
C14 C15 C11 109.0(7) . .
C14 C15 C20 124.7(8) . .
C11 C15 C20 125.9(8) . .
C14 C15 Mo2 73.6(4) . .
C11 C15 Mo2 73.6(4) . .
C20 C15 Mo2 124.3(6) . .
C11 C16 H16A 109.5 . .
C11 C16 H16B 109.5 . .
H16A C16 H16B 109.5 . .
C11 C16 H16C 109.5 . .
H16A C16 H16C 109.5 . .
H16B C16 H16C 109.5 . .
C12 C17 H17A 109.5 . .
C12 C17 H17B 109.5 . .
H17A C17 H17B 109.5 . .
C12 C17 H17C 109.5 . .
H17A C17 H17C 109.5 . .
H17B C17 H17C 109.5 . .
C13 C18 H18A 109.5 . .
C13 C18 H18B 109.5 . .
H18A C18 H18B 109.5 . .
C13 C18 H18C 109.5 . .
H18A C18 H18C 109.5 . .
H18B C18 H18C 109.5 . .
C14 C19 H19A 109.5 . .
C14 C19 H19B 109.5 . .
H19A C19 H19B 109.5 . .
C14 C19 H19C 109.5 . .
H19A C19 H19C 109.5 . .
H19B C19 H19C 109.5 . .
C15 C20 H20A 109.5 . .
C15 C20 H20B 109.5 . .
H20A C20 H20B 109.5 . .
C15 C20 H20C 109.5 . .
H20A C20 H20C 109.5 . .
H20B C20 H20C 109.5 . .
N1 C21 P1 111.2(4) . .
N1 C21 H21A 109.4 . .
P1 C21 H21A 109.4 . .
N1 C21 H21B 109.4 . .
P1 C21 H21B 109.4 . .
H21A C21 H21B 108.0 . .
N1 C22 P2 119.1(4) . .
N1 C22 H22A 107.5 . .
P2 C22 H22A 107.5 . .
N1 C22 H22B 107.5 . .
P2 C22 H22B 107.5 . .
H22A C22 H22B 107.0 . .
N1 C23 C23 112.8(7) . 7_567
N1 C23 H23A 109.0 . .
C23 C23 H23A 109.0 7_567 .
N1 C23 H23B 109.0 . .
C23 C23 H23B 109.0 7_567 .
H23A C23 H23B 107.8 . .
C25 C24 C29 118.6(6) . .
C25 C24 P1 119.8(5) . .
C29 C24 P1 121.2(5) . .
C26 C25 C24 121.4(7) . .
C26 C25 H25 119.3 . .
C24 C25 H25 119.3 . .
C25 C26 C27 118.8(8) . .
C25 C26 H26 120.6 . .
C27 C26 H26 120.6 . .
C28 C27 C26 120.6(7) . .
C28 C27 H27 119.7 . .
C26 C27 H27 119.7 . .
C27 C28 C29 120.2(8) . .
C27 C28 H28 119.9 . .
C29 C28 H28 119.9 . .
C28 C29 C24 120.3(7) . .
C28 C29 H29 119.8 . .
C24 C29 H29 119.8 . .
C35 C30 C31 118.3(6) . .
C35 C30 P1 118.2(5) . .
C31 C30 P1 123.4(5) . .
C32 C31 C30 120.1(7) . .
C32 C31 H31 119.9 . .
C30 C31 H31 119.9 . .
C33 C32 C31 121.3(8) . .
C33 C32 H32 119.4 . .
C31 C32 H32 119.4 . .
C32 C33 C34 119.8(7) . .
C32 C33 H33 120.1 . .
C34 C33 H33 120.1 . .
C33 C34 C35 119.6(7) . .
C33 C34 H34 120.2 . .
C35 C34 H34 120.2 . .
C34 C35 C30 120.8(7) . .
C34 C35 H35 119.6 . .
C30 C35 H35 119.6 . .
C41 C36 C37 118.9(7) . .
C41 C36 P2 118.4(6) . .
C37 C36 P2 122.4(6) . .
C38 C37 C36 120.0(10) . .
C38 C37 H37 120.0 . .
C36 C37 H37 120.0 . .
C39 C38 C37 120.2(10) . .
C39 C38 H38 119.9 . .
C37 C38 H38 119.9 . .
C40 C39 C38 121.0(9) . .
C40 C39 H39 119.5 . .
C38 C39 H39 119.5 . .
C39 C40 C41 120.5(11) . .
C39 C40 H40 119.8 . .
C41 C40 H40 119.8 . .
C36 C41 C40 119.3(9) . .
C36 C41 H41 120.3 . .
C40 C41 H41 120.3 . .
C43 C42 C47 120.1(7) . .
C43 C42 P2 122.8(6) . .
C47 C42 P2 117.0(6) . .
C42 C43 C44 118.2(8) . .
C42 C43 H43 120.9 . .
C44 C43 H43 120.9 . .
C45 C44 C43 121.4(10) . .
C45 C44 H44 119.3 . .
C43 C44 H44 119.3 . .
C46 C45 C44 121.4(9) . .
C46 C45 H45 119.3 . .
C44 C45 H45 119.3 . .
C45 C46 C47 118.4(9) . .
C45 C46 H46 120.8 . .
C47 C46 H46 120.8 . .
C42 C47 C46 120.4(9) . .
C42 C47 H47 119.8 . .
C46 C47 H47 119.8 . .
C49 C48 H48A 109.5 . .
C49 C48 H48B 109.5 . .
H48A C48 H48B 109.5 . .
C49 C48 H48C 109.5 . .
H48A C48 H48C 109.5 . .
H48B C48 H48C 109.5 . .
N2 C49 C48 175.6(13) . .
O5 Cl2 O7 109.5(8) . .
O5 Cl2 O6 112.8(8) . .
O7 Cl2 O6 108.7(7) . .
O5 Cl2 O8 110.7(8) . .
O7 Cl2 O8 110.1(8) . .
O6 Cl2 O8 104.8(6) . .
O2 Cl1 O3A 135(3) . .
O2 Cl1 O4 119(3) . .
O3A Cl1 O4 70(2) . .
O2 Cl1 O3 91(4) . .
O3A Cl1 O3 48(3) . .
O4 Cl1 O3 108(3) . .
O2 Cl1 O2A 56(2) . .
O3A Cl1 O2A 100(3) . .
O4 Cl1 O2A 159(2) . .
O3 Cl1 O2A 55(3) . .
O2 Cl1 O4A 53(2) . .
O3A Cl1 O4A 137(3) . .
O4 Cl1 O4A 73(3) . .
O3 Cl1 O4A 131(4) . .
O2A Cl1 O4A 108(3) . .
O2 Cl1 O1 111.0(17) . .
O3A Cl1 O1 108.0(16) . .
O4 Cl1 O1 104.3(17) . .
O3 Cl1 O1 125(3) . .
O2A Cl1 O1 96.4(17) . .
O4A Cl1 O1 101(3) . .
Cl4 C50 Cl3 102.3(13) . .
Cl4 C50 H50A 111.3 . .
Cl3 C50 H50A 111.3 . .
Cl4 C50 H50B 111.3 . .
Cl3 C50 H50B 111.3 . .
H50A C50 H50B 109.2 . .
Cl4A C50A Cl3A 130(3) . .
Cl4A C50A H50C 104.8 . .
Cl3A C50A H50C 104.8 . .
Cl4A C50A H50D 104.8 . .
Cl3A C50A H50D 104.8 . .
H50C C50A H50D 105.8 . .

loop_
_geom_bond_atom_site_label_1
_geom_bond_atom_site_label_2
_geom_bond_distance
_geom_bond_site_symmetry_2
Mo1 S1 2.2476(19) .
Mo1 C1 2.307(10) .
Mo1 S4 2.3333(18) .
Mo1 S3 2.3370(18) .
Mo1 C2 2.340(11) .
Mo1 C5 2.347(10) .
Mo1 C4 2.384(11) .
Mo1 C3 2.397(11) .
Mo1 Cu2 2.7350(11) .
Mo1 Cu1 2.7411(14) .
Mo1 Mo2 2.8697(9) .
Mo2 S2 2.2141(18) .
Mo2 S3 2.3382(18) .
Mo2 C15 2.339(6) .
Mo2 S4 2.3398(17) .
Mo2 C12 2.367(7) .
Mo2 C14 2.370(6) .
Mo2 C11 2.372(6) .
Mo2 C13 2.394(7) .
Mo2 Cu1 2.7920(13) .
Mo2 Cu2 2.7929(10) .
Cu1 P1 2.2128(19) .
Cu1 S3 2.2574(18) .
Cu1 S1 2.3420(18) .
Cu1 S2 2.4093(19) .
Cu1 Cu2 2.9185(12) .
Cu2 P2 2.2141(18) 7_567
Cu2 S4 2.267(2) .
Cu2 S1 2.3381(19) .
Cu2 S2 2.3904(19) .
P1 C30 1.812(7) .
P1 C24 1.813(6) .
P1 C21 1.851(6) .
P2 C36 1.804(7) .
P2 C42 1.820(7) .
P2 C22 1.875(6) .
P2 Cu2 2.2141(18) 7_567
N1 C23 1.447(8) .
N1 C22 1.453(7) .
N1 C21 1.457(7) .
C1 C2 1.364(16) .
C1 C5 1.465(16) .
C1 C6 1.496(15) .
C2 C3 1.345(16) .
C2 C7 1.588(16) .
C3 C4 1.412(16) .
C3 C8 1.517(15) .
C4 C5 1.383(16) .
C4 C9 1.546(16) .
C5 C10 1.508(15) .
C6 H6A 0.9700 .
C6 H6B 0.9700 .
C6 H6C 0.9700 .
C7 H7A 0.9700 .
C7 H7B 0.9700 .
C7 H7C 0.9700 .
C8 H8A 0.9700 .
C8 H8B 0.9700 .
C8 H8C 0.9700 .
C9 H9A 0.9700 .
C9 H9B 0.9700 .
C9 H9C 0.9700 .
C10 H10A 0.9700 .
C10 H10B 0.9700 .
C10 H10C 0.9700 .
C11 C15 1.424(10) .
C11 C12 1.428(11) .
C11 C16 1.488(10) .
C12 C13 1.422(10) .
C12 C17 1.497(11) .
C13 C14 1.428(11) .
C13 C18 1.493(11) .
C14 C15 1.420(12) .
C14 C19 1.494(11) .
C15 C20 1.532(11) .
C16 H16A 0.9700 .
C16 H16B 0.9700 .
C16 H16C 0.9700 .
C17 H17A 0.9700 .
C17 H17B 0.9700 .
C17 H17C 0.9700 .
C18 H18A 0.9700 .
C18 H18B 0.9700 .
C18 H18C 0.9700 .
C19 H19A 0.9700 .
C19 H19B 0.9700 .
C19 H19C 0.9700 .
C20 H20A 0.9700 .
C20 H20B 0.9700 .
C20 H20C 0.9700 .
C21 H21A 0.9800 .
C21 H21B 0.9800 .
C22 H22A 0.9800 .
C22 H22B 0.9800 .
C23 C23 1.530(12) 7_567
C23 H23A 0.9800 .
C23 H23B 0.9800 .
C24 C25 1.387(10) .
C24 C29 1.392(9) .
C25 C26 1.379(10) .
C25 H25 0.9400 .
C26 C27 1.392(13) .
C26 H26 0.9400 .
C27 C28 1.370(13) .
C27 H27 0.9400 .
C28 C29 1.382(10) .
C28 H28 0.9400 .
C29 H29 0.9400 .
C30 C35 1.402(9) .
C30 C31 1.403(10) .
C31 C32 1.379(10) .
C31 H31 0.9400 .
C32 C33 1.379(12) .
C32 H32 0.9400 .
C33 C34 1.386(12) .
C33 H33 0.9400 .
C34 C35 1.397(10) .
C34 H34 0.9400 .
C35 H35 0.9400 .
C36 C41 1.386(11) .
C36 C37 1.406(10) .
C37 C38 1.380(12) .
C37 H37 0.9400 .
C38 C39 1.358(18) .
C38 H38 0.9400 .
C39 C40 1.357(18) .
C39 H39 0.9400 .
C40 C41 1.400(12) .
C40 H40 0.9400 .
C41 H41 0.9400 .
C42 C43 1.392(11) .
C42 C47 1.394(11) .
C43 C44 1.397(11) .
C43 H43 0.9400 .
C44 C45 1.370(14) .
C44 H44 0.9400 .
C45 C46 1.365(16) .
C45 H45 0.9400 .
C46 C47 1.413(12) .
C46 H46 0.9400 .
C47 H47 0.9400 .
C48 C49 1.465(18) .
C48 H48A 0.9700 .
C48 H48B 0.9700 .
C48 H48C 0.9700 .
C49 N2 1.232(18) .
Cl2 O5 1.340(9) .
Cl2 O7 1.377(9) .
Cl2 O6 1.383(9) .
Cl2 O8 1.427(9) .
Cl1 O2 1.277(19) .
Cl1 O3A 1.29(2) .
Cl1 O4 1.32(2) .
Cl1 O3 1.32(3) .
Cl1 O2A 1.38(3) .
Cl1 O4A 1.39(3) .
Cl1 O1 1.482(16) .
C50 Cl4 1.742(17) .
C50 Cl3 1.770(18) .
C50 H50A 0.9800 .
C50 H50B 0.9800 .
C50A Cl4A 1.736(19) .
C50A Cl3A 1.757(19) .
C50A H50C 0.9800 .
C50A H50D 0.9800 .
